data_4512885
loop_
_publ_author_name
'Si, Chang-Dai'
'Hu, Dong-Cheng'
'Fan, Yan'
'Wu, Yu'
'Yao, Xiao-Qiang'
'Yang, Yun-Xia'
'Liu, Jia-Cheng'

_publ_section_title
;
 Seven Coordination Polymers Derived from Semirigid Tetracarboxylic Acids
 and N-Donor Ligands: Topological Structures, Unusual Magnetic Properties,
 and Photoluminescences
;
_journal_issue 5
_journal_name_full 'Crystal Growth &amp; Design'
_journal_page_first 2419
_journal_paper_doi 10.1021/acs.cgd.5b00205
_journal_volume 15
_journal_year 2015
_chemical_formula_sum 'C31 H29 N3 Ni1.5 O14'
_chemical_formula_weight 755.64
_chemical_name_systematic
; 
 ? 
;
_space_group_IT_number 15
_symmetry_cell_setting monoclinic
_symmetry_space_group_name_Hall '-C 2yc'
_symmetry_space_group_name_H-M 'C 1 2/c 1'
_atom_sites_solution_hydrogens geom
_atom_sites_solution_primary direct
_atom_sites_solution_secondary difmap
_audit_creation_method SHELXL-97
_cell_angle_alpha 90.00
_cell_angle_beta 91.094(4)
_cell_angle_gamma 90.00
_cell_formula_units_Z 8
_cell_length_a 37.359(2)
_cell_length_b 7.7625(2)
_cell_length_c 22.3426(7)
_cell_measurement_reflns_used 5948
_cell_measurement_temperature 293(2)
_cell_measurement_theta_max 27.1830
_cell_measurement_theta_min 3.5640
_cell_volume 6478.2(4)
_computing_structure_refinement 'SHELXL-97 (Sheldrick, 1997)'
_computing_structure_solution 'SHELXS-97 (Sheldrick, 1990)'
_diffrn_ambient_temperature 293(2)
_diffrn_detector_area_resol_mean 16.0733
_diffrn_measured_fraction_theta_full 0.998
_diffrn_measured_fraction_theta_max 0.998
_diffrn_measurement_device_type 'SuperNova, Dual, Cu at zero, Eos'
_diffrn_radiation_monochromator graphite
_diffrn_radiation_source 'fine-focus sealed tube'
_diffrn_radiation_type MoK\a
_diffrn_radiation_wavelength 0.71000
_diffrn_reflns_av_R_equivalents 0.0358
_diffrn_reflns_av_sigmaI/netI 0.0450
_diffrn_reflns_limit_h_max 46
_diffrn_reflns_limit_h_min -46
_diffrn_reflns_limit_k_max 8
_diffrn_reflns_limit_k_min -9
_diffrn_reflns_limit_l_max 27
_diffrn_reflns_limit_l_min -27
_diffrn_reflns_number 14643
_diffrn_reflns_theta_full 25.50
_diffrn_reflns_theta_max 25.99
_diffrn_reflns_theta_min 3.09
_exptl_absorpt_coefficient_mu 0.956
_exptl_absorpt_correction_T_max 1.00000
_exptl_absorpt_correction_T_min 0.67379
_exptl_absorpt_correction_type multi-scan
_exptl_crystal_colour 'clear light blue'
_exptl_crystal_density_diffrn 1.550
_exptl_crystal_density_method 'not measured'
_exptl_crystal_description block
_exptl_crystal_F_000 3120
_exptl_crystal_size_max 0.3200
_exptl_crystal_size_mid 0.2500
_exptl_crystal_size_min 0.2100
_refine_diff_density_max 0.611
_refine_diff_density_min -0.492
_refine_diff_density_rms 0.064
_refine_ls_extinction_method none
_refine_ls_goodness_of_fit_ref 1.047
_refine_ls_hydrogen_treatment mixed
_refine_ls_matrix_type full
_refine_ls_number_parameters 456
_refine_ls_number_reflns 6380
_refine_ls_number_restraints 0
_refine_ls_restrained_S_all 1.047
_refine_ls_R_factor_all 0.0511
_refine_ls_R_factor_gt 0.0412
_refine_ls_shift/su_max 0.002
_refine_ls_shift/su_mean 0.000
_refine_ls_structure_factor_coef Fsqd
_refine_ls_weighting_details 'calc w=1/[\s^2^(Fo^2^)+(0.0394P)^2^+9.3862P] where P=(Fo^2^+2Fc^2^)/3'
_refine_ls_weighting_scheme calc
_refine_ls_wR_factor_gt 0.0975
_refine_ls_wR_factor_ref 0.1045
_reflns_number_gt 5367
_reflns_number_total 6380
_reflns_threshold_expression >2sigma(I)
_cod_data_source_file cg5b00205_si_001.cif
_cod_data_source_block 6
_cod_depositor_comments 'Adding full bibliography for 4512880--4512886.cif.'
_cod_original_cell_volume 6478.3(5)
_cod_original_sg_symbol_H-M C2/c
_cod_original_formula_sum 'C31 H29 N3 Ni1.50 O14'
_cod_database_code 4512885

loop_
_symmetry_equiv_pos_as_xyz
'x, y, z'
'-x, y, -z+1/2'
'x+1/2, y+1/2, z'
'-x+1/2, y+1/2, -z+1/2'
'-x, -y, -z'
'x, -y, z-1/2'
'-x+1/2, -y+1/2, -z'
'x+1/2, -y+1/2, z-1/2'

loop_
_atom_site_label
_atom_site_type_symbol
_atom_site_fract_x
_atom_site_fract_y
_atom_site_fract_z
_atom_site_U_iso_or_equiv
_atom_site_adp_type
_atom_site_occupancy
_atom_site_symmetry_multiplicity
_atom_site_calc_flag
_atom_site_refinement_flags
Ni1 Ni 0.624577(8) 0.02053(4) 0.115559(13) 0.02323(10) Uani 1 1 d .
Ni2 Ni 0.5000 0.5000 0.5000 0.02823(13) Uani 1 2 d S
O1 O 0.65144(5) 0.0781(2) 0.19510(8) 0.0300(4) Uani 1 1 d .
O2 O 0.61877(5) 0.3027(3) 0.22521(8) 0.0385(5) Uani 1 1 d .
O3 O 0.78095(6) 0.1386(4) 0.26426(10) 0.0644(8) Uani 1 1 d .
H3 H 0.8028 0.1294 0.2650 0.097 Uiso 1 1 calc R
O4 O 0.78938(5) 0.1829(4) 0.36191(9) 0.0537(6) Uani 1 1 d .
O5 O 0.67738(6) 0.4657(3) 0.42467(8) 0.0443(5) Uani 1 1 d .
O6 O 0.60841(8) 0.2998(3) 0.46345(9) 0.0594(7) Uani 1 1 d .
O7 O 0.62060(5) 0.4623(2) 0.54342(7) 0.0336(4) Uani 1 1 d .
O8 O 0.55095(5) 0.5854(3) 0.48998(8) 0.0342(4) Uani 1 1 d .
O9 O 0.54542(6) 0.8669(3) 0.47811(13) 0.0637(7) Uani 1 1 d .
O10 O 0.64169(5) -0.2318(2) 0.12187(7) 0.0281(4) Uani 1 1 d .
H10A H 0.6650 -0.2381 0.1203 0.042 Uiso 1 1 d R
H10B H 0.6327 -0.2928 0.0924 0.042 Uiso 1 1 d R
O11 O 0.59880(5) -0.0528(3) 0.03778(8) 0.0375(5) Uani 1 1 d .
H11A H 0.5851 0.0286 0.0257 0.056 Uiso 1 1 d R
H11B H 0.5863 -0.1426 0.0442 0.056 Uiso 1 1 d R
O12 O 0.60223(5) 0.2616(2) 0.10805(8) 0.0305(4) Uani 1 1 d .
H12A H 0.6144 0.3265 0.0838 0.046 Uiso 1 1 d R
H12B H 0.6019 0.3126 0.1429 0.046 Uiso 1 1 d R
O13 O 0.47875(6) 0.7450(3) 0.48466(9) 0.0480(6) Uani 1 1 d .
H13A H 0.4652 0.7450 0.4530 0.072 Uiso 1 1 d R
H13B H 0.4959 0.8173 0.4797 0.072 Uiso 1 1 d R
N1 N 0.67115(6) 0.1008(3) 0.07018(10) 0.0339(5) Uani 1 1 d .
N2 N 0.57821(6) -0.0403(3) 0.16398(9) 0.0271(5) Uani 1 1 d .
N3 N 0.50068(6) 0.5462(3) 0.59200(9) 0.0343(6) Uani 1 1 d .
C1 C 0.64489(7) 0.2022(4) 0.22995(11) 0.0272(6) Uani 1 1 d .
C2 C 0.67151(7) 0.2345(3) 0.28045(11) 0.0264(5) Uani 1 1 d .
C3 C 0.70661(7) 0.1800(4) 0.27608(11) 0.0315(6) Uani 1 1 d .
H3A H 0.7137 0.1163 0.2431 0.038 Uiso 1 1 calc R
C4 C 0.73121(7) 0.2212(4) 0.32125(12) 0.0341(6) Uani 1 1 d .
C5 C 0.72079(7) 0.3160(4) 0.37108(12) 0.0361(7) Uani 1 1 d .
H5 H 0.7372 0.3416 0.4016 0.043 Uiso 1 1 calc R
C6 C 0.68582(7) 0.3711(4) 0.37450(11) 0.0319(6) Uani 1 1 d .
C7 C 0.66110(7) 0.3309(4) 0.32983(11) 0.0294(6) Uani 1 1 d .
H7 H 0.6375 0.3681 0.3327 0.035 Uiso 1 1 calc R
C8 C 0.76996(8) 0.1783(4) 0.31747(13) 0.0398(7) Uani 1 1 d .
C9 C 0.65286(7) 0.5991(4) 0.41614(11) 0.0322(6) Uani 1 1 d .
C10 C 0.62138(7) 0.5935(3) 0.44799(10) 0.0262(6) Uani 1 1 d .
C11 C 0.59744(7) 0.7303(3) 0.44194(11) 0.0279(6) Uani 1 1 d .
C12 C 0.60594(9) 0.8691(4) 0.40534(12) 0.0398(7) Uani 1 1 d .
H12 H 0.5903 0.9617 0.4018 0.048 Uiso 1 1 calc R
C13 C 0.63748(10) 0.8700(4) 0.37425(13) 0.0495(9) Uani 1 1 d .
H13 H 0.6428 0.9628 0.3496 0.059 Uiso 1 1 calc R
C14 C 0.66108(9) 0.7349(4) 0.37942(13) 0.0454(8) Uani 1 1 d .
H14 H 0.6823 0.7354 0.3584 0.055 Uiso 1 1 calc R
C15 C 0.61563(8) 0.4395(4) 0.48806(11) 0.0318(6) Uani 1 1 d .
C16 C 0.56181(7) 0.7285(4) 0.47205(12) 0.0333(6) Uani 1 1 d .
C17 C 0.68529(9) 0.0164(4) 0.02472(14) 0.0455(8) Uani 1 1 d .
H17 H 0.6740 -0.0834 0.0111 0.055 Uiso 1 1 calc R
C18 C 0.71609(9) 0.0704(4) -0.00334(14) 0.0486(9) Uani 1 1 d .
H18 H 0.7251 0.0058 -0.0347 0.058 Uiso 1 1 calc R
C19 C 0.73350(7) 0.2185(4) 0.01463(12) 0.0336(6) Uani 1 1 d .
C20 C 0.71790(9) 0.3079(5) 0.06061(16) 0.0587(11) Uani 1 1 d .
H20 H 0.7280 0.4106 0.0742 0.070 Uiso 1 1 calc R
C21 C 0.68739(9) 0.2454(5) 0.08651(15) 0.0544(10) Uani 1 1 d .
H21 H 0.6776 0.3087 0.1175 0.065 Uiso 1 1 calc R
C22 C 0.54587(7) -0.0071(4) 0.14016(12) 0.0333(7) Uani 1 1 d .
H22 H 0.5443 0.0266 0.1002 0.040 Uiso 1 1 calc R
C23 C 0.51478(7) -0.0203(4) 0.17183(12) 0.0334(6) Uani 1 1 d .
H23 H 0.4928 0.0031 0.1533 0.040 Uiso 1 1 calc R
C24 C 0.51640(7) -0.0688(4) 0.23155(11) 0.0293(6) Uani 1 1 d .
C25 C 0.54975(7) -0.1073(4) 0.25598(11) 0.0327(6) Uani 1 1 d .
H25 H 0.5520 -0.1430 0.2956 0.039 Uiso 1 1 calc R
C26 C 0.57966(7) -0.0924(4) 0.22130(11) 0.0298(6) Uani 1 1 d .
H26 H 0.6019 -0.1197 0.2383 0.036 Uiso 1 1 calc R
C27 C 0.47101(8) 0.5950(4) 0.62089(11) 0.0367(7) Uani 1 1 d .
H27 H 0.4506 0.6227 0.5985 0.044 Uiso 1 1 calc R
C28 C 0.46988(8) 0.6053(4) 0.68254(11) 0.0369(7) Uani 1 1 d .
H28 H 0.4489 0.6383 0.7011 0.044 Uiso 1 1 calc R
C29 C 0.50031(7) 0.5659(4) 0.71668(10) 0.0315(6) Uani 1 1 d .
C30 C 0.53097(8) 0.5214(4) 0.68652(11) 0.0359(7) Uani 1 1 d .
H30 H 0.5521 0.4984 0.7077 0.043 Uiso 1 1 calc R
C31 C 0.53009(8) 0.5114(4) 0.62490(12) 0.0360(7) Uani 1 1 d .
H31 H 0.5508 0.4791 0.6054 0.043 Uiso 1 1 calc R
O14 O 0.64903(6) 0.6286(3) 0.23601(9) 0.0465(5) Uani 1 1 d G
H14A H 0.6379 0.5338 0.2397 0.070 Uiso 1 1 d G
H14B H 0.6449 0.6702 0.2014 0.070 Uiso 1 1 d G

loop_
_atom_site_aniso_label
_atom_site_aniso_U_11
_atom_site_aniso_U_22
_atom_site_aniso_U_33
_atom_site_aniso_U_23
_atom_site_aniso_U_13
_atom_site_aniso_U_12
Ni1 0.02136(18) 0.02468(18) 0.02388(17) -0.00048(12) 0.00616(13) -0.00162(13)
Ni2 0.0249(3) 0.0443(3) 0.0155(2) 0.00065(19) 0.00076(17) -0.0035(2)
O1 0.0242(9) 0.0333(10) 0.0324(9) -0.0053(8) 0.0000(7) -0.0010(8)
O2 0.0306(11) 0.0453(13) 0.0392(10) -0.0109(9) -0.0064(8) 0.0097(10)
O3 0.0345(12) 0.103(2) 0.0553(14) -0.0313(14) -0.0027(10) 0.0198(15)
O4 0.0261(11) 0.0855(19) 0.0491(12) 0.0026(12) -0.0066(9) 0.0013(12)
O5 0.0424(12) 0.0593(15) 0.0309(10) -0.0141(10) -0.0039(9) 0.0157(11)
O6 0.123(2) 0.0277(12) 0.0278(10) -0.0034(9) 0.0008(12) -0.0148(13)
O7 0.0483(12) 0.0300(10) 0.0223(9) -0.0004(8) -0.0042(8) 0.0050(9)
O8 0.0275(10) 0.0484(13) 0.0266(9) 0.0040(9) 0.0004(7) -0.0056(9)
O9 0.0375(13) 0.0395(14) 0.115(2) -0.0190(14) 0.0120(13) 0.0005(11)
O10 0.0257(9) 0.0292(10) 0.0293(9) -0.0033(7) -0.0034(7) -0.0016(8)
O11 0.0486(12) 0.0358(11) 0.0280(9) 0.0005(8) -0.0025(8) 0.0126(10)
O12 0.0360(11) 0.0263(10) 0.0293(9) 0.0023(8) 0.0049(8) 0.0026(9)
O13 0.0376(12) 0.0546(15) 0.0516(12) 0.0077(11) -0.0045(10) 0.0043(11)
N1 0.0320(13) 0.0317(13) 0.0384(12) 0.0001(10) 0.0129(10) -0.0043(11)
N2 0.0219(11) 0.0322(12) 0.0274(11) -0.0003(9) 0.0045(9) -0.0013(10)
N3 0.0319(13) 0.0514(16) 0.0197(10) -0.0012(10) 0.0019(9) -0.0069(12)
C1 0.0229(13) 0.0311(14) 0.0275(12) 0.0005(11) 0.0020(10) -0.0042(12)
C2 0.0255(13) 0.0265(14) 0.0272(12) 0.0007(10) -0.0005(10) -0.0034(11)
C3 0.0288(14) 0.0340(15) 0.0316(13) -0.0080(12) 0.0002(11) 0.0009(12)
C4 0.0273(14) 0.0354(16) 0.0396(15) -0.0014(12) -0.0009(11) 0.0029(13)
C5 0.0294(15) 0.0446(18) 0.0339(14) -0.0055(13) -0.0065(11) -0.0003(13)
C6 0.0319(15) 0.0371(16) 0.0268(12) -0.0037(11) 0.0011(10) 0.0026(13)
C7 0.0237(13) 0.0325(15) 0.0321(13) -0.0005(11) 0.0007(10) 0.0023(12)
C8 0.0288(15) 0.0448(19) 0.0457(16) -0.0049(14) -0.0023(13) 0.0015(14)
C9 0.0329(15) 0.0352(16) 0.0285(13) -0.0073(11) 0.0008(11) -0.0008(13)
C10 0.0327(14) 0.0260(14) 0.0198(11) -0.0029(10) 0.0008(10) -0.0052(12)
C11 0.0329(14) 0.0270(14) 0.0237(12) -0.0039(10) 0.0016(10) -0.0041(12)
C12 0.0555(19) 0.0279(15) 0.0360(14) 0.0032(12) 0.0015(13) 0.0024(14)
C13 0.073(2) 0.0364(18) 0.0402(16) 0.0081(14) 0.0164(16) -0.0120(18)
C14 0.0475(19) 0.050(2) 0.0393(16) -0.0040(14) 0.0192(14) -0.0126(16)
C15 0.0419(16) 0.0296(15) 0.0239(13) 0.0004(11) 0.0015(11) 0.0034(13)
C16 0.0304(15) 0.0351(16) 0.0343(14) -0.0104(12) -0.0013(11) -0.0031(13)
C17 0.0423(18) 0.050(2) 0.0446(17) -0.0125(14) 0.0214(14) -0.0168(15)
C18 0.0481(19) 0.051(2) 0.0480(17) -0.0175(16) 0.0261(15) -0.0180(17)
C19 0.0303(15) 0.0350(16) 0.0361(14) 0.0026(12) 0.0122(11) -0.0030(13)
C20 0.056(2) 0.050(2) 0.071(2) -0.0245(18) 0.0399(18) -0.0280(18)
C21 0.055(2) 0.050(2) 0.059(2) -0.0213(17) 0.0363(17) -0.0192(17)
C22 0.0283(14) 0.0479(18) 0.0238(12) 0.0021(11) 0.0033(11) -0.0025(13)
C23 0.0206(13) 0.0469(18) 0.0327(13) 0.0016(12) 0.0008(11) 0.0006(12)
C24 0.0213(13) 0.0344(15) 0.0326(13) -0.0026(11) 0.0062(11) -0.0013(12)
C25 0.0264(14) 0.0441(17) 0.0278(13) 0.0057(12) 0.0063(10) 0.0008(13)
C26 0.0198(13) 0.0371(16) 0.0327(13) 0.0031(12) 0.0032(10) 0.0025(12)
C27 0.0312(15) 0.055(2) 0.0238(12) -0.0002(12) -0.0027(11) 0.0019(14)
C28 0.0353(15) 0.0548(19) 0.0206(12) -0.0006(12) 0.0010(11) 0.0034(15)
C29 0.0348(15) 0.0415(17) 0.0182(12) 0.0006(11) 0.0001(10) -0.0050(13)
C30 0.0319(15) 0.0534(19) 0.0222(12) 0.0037(12) -0.0018(11) -0.0024(14)
C31 0.0306(15) 0.0523(19) 0.0250(13) 0.0001(12) 0.0001(11) -0.0045(14)
O14 0.0474(13) 0.0490(14) 0.0432(11) 0.0133(10) 0.0025(10) -0.0033(11)

loop_
_atom_type_symbol
_atom_type_description
_atom_type_scat_dispersion_real
_atom_type_scat_dispersion_imag
_atom_type_scat_source
C C 0.0033 0.0016 'International Tables Vol C Tables 4.2.6.8 and 6.1.1.4'
H H 0.0000 0.0000 'International Tables Vol C Tables 4.2.6.8 and 6.1.1.4'
N N 0.0061 0.0033 'International Tables Vol C Tables 4.2.6.8 and 6.1.1.4'
O O 0.0106 0.0060 'International Tables Vol C Tables 4.2.6.8 and 6.1.1.4'
Ni Ni 0.3393 1.1124 'International Tables Vol C Tables 4.2.6.8 and 6.1.1.4'

loop_
_geom_angle_atom_site_label_1
_geom_angle_atom_site_label_2
_geom_angle_atom_site_label_3
_geom_angle
_geom_angle_site_symmetry_1
_geom_angle_site_symmetry_3
O11 Ni1 O12 90.00(8) . .
O11 Ni1 O10 86.24(7) . .
O12 Ni1 O10 174.02(7) . .
O11 Ni1 O1 176.32(8) . .
O12 Ni1 O1 93.61(7) . .
O10 Ni1 O1 90.10(7) . .
O11 Ni1 N2 89.74(8) . .
O12 Ni1 N2 84.80(8) . .
O10 Ni1 N2 90.52(8) . .
O1 Ni1 N2 89.85(7) . .
O11 Ni1 N1 93.02(9) . .
O12 Ni1 N1 91.67(8) . .
O10 Ni1 N1 93.18(8) . .
O1 Ni1 N1 87.62(8) . .
N2 Ni1 N1 175.52(9) . .
O8 Ni2 O8 180.00(10) 5_666 .
O8 Ni2 N3 93.37(8) 5_666 5_666
O8 Ni2 N3 86.63(8) . 5_666
O8 Ni2 N3 86.63(8) 5_666 .
O8 Ni2 N3 93.37(8) . .
N3 Ni2 N3 180.0 5_666 .
O8 Ni2 O13 87.77(8) 5_666 .
O8 Ni2 O13 92.23(8) . .
N3 Ni2 O13 89.85(9) 5_666 .
N3 Ni2 O13 90.15(9) . .
O8 Ni2 O13 92.23(8) 5_666 5_666
O8 Ni2 O13 87.77(8) . 5_666
N3 Ni2 O13 90.15(9) 5_666 5_666
N3 Ni2 O13 89.85(9) . 5_666
O13 Ni2 O13 180.00(11) . 5_666
C1 O1 Ni1 126.56(17) . .
C8 O3 H3 109.5 . .
C6 O5 C9 116.3(2) . .
C16 O8 Ni2 129.42(19) . .
Ni1 O10 H10A 111.0 . .
Ni1 O10 H10B 110.5 . .
H10A O10 H10B 107.9 . .
Ni1 O11 H11A 109.4 . .
Ni1 O11 H11B 109.5 . .
H11A O11 H11B 109.3 . .
Ni1 O12 H12A 111.1 . .
Ni1 O12 H12B 110.6 . .
H12A O12 H12B 107.9 . .
Ni2 O13 H13A 110.5 . .
Ni2 O13 H13B 109.5 . .
H13A O13 H13B 108.6 . .
C21 N1 C17 116.3(2) . .
C21 N1 Ni1 119.51(18) . .
C17 N1 Ni1 124.2(2) . .
C22 N2 C26 117.2(2) . .
C22 N2 Ni1 119.80(17) . .
C26 N2 Ni1 122.46(17) . .
C31 N3 C27 117.9(2) . .
C31 N3 Ni2 120.07(18) . .
C27 N3 Ni2 121.71(18) . .
O2 C1 O1 125.6(2) . .
O2 C1 C2 117.4(2) . .
O1 C1 C2 117.0(2) . .
C3 C2 C7 119.9(2) . .
C3 C2 C1 120.5(2) . .
C7 C2 C1 119.4(2) . .
C2 C3 C4 119.6(2) . .
C2 C3 H3A 120.2 . .
C4 C3 H3A 120.2 . .
C3 C4 C5 120.7(2) . .
C3 C4 C8 122.5(2) . .
C5 C4 C8 116.7(2) . .
C6 C5 C4 119.1(2) . .
C6 C5 H5 120.4 . .
C4 C5 H5 120.4 . .
C5 C6 O5 116.2(2) . .
C5 C6 C7 120.7(2) . .
O5 C6 C7 123.1(2) . .
C6 C7 C2 120.0(2) . .
C6 C7 H7 120.0 . .
C2 C7 H7 120.0 . .
O4 C8 O3 123.9(3) . .
O4 C8 C4 120.7(3) . .
O3 C8 C4 115.4(3) . .
C14 C9 C10 122.1(3) . .
C14 C9 O5 119.9(3) . .
C10 C9 O5 117.9(2) . .
C9 C10 C11 118.4(2) . .
C9 C10 C15 117.4(2) . .
C11 C10 C15 124.2(2) . .
C12 C11 C10 119.6(2) . .
C12 C11 C16 119.0(3) . .
C10 C11 C16 121.4(2) . .
C13 C12 C11 120.4(3) . .
C13 C12 H12 119.8 . .
C11 C12 H12 119.8 . .
C14 C13 C12 120.4(3) . .
C14 C13 H13 119.8 . .
C12 C13 H13 119.8 . .
C13 C14 C9 119.1(3) . .
C13 C14 H14 120.5 . .
C9 C14 H14 120.5 . .
O6 C15 O7 125.7(3) . .
O6 C15 C10 117.4(2) . .
O7 C15 C10 116.8(2) . .
O9 C16 O8 124.6(3) . .
O9 C16 C11 118.8(3) . .
O8 C16 C11 116.6(2) . .
N1 C17 C18 122.9(3) . .
N1 C17 H17 118.5 . .
C18 C17 H17 118.5 . .
C19 C18 C17 120.8(3) . .
C19 C18 H18 119.6 . .
C17 C18 H18 119.6 . .
C18 C19 C20 115.7(2) . .
C18 C19 C19 122.4(3) . 7_655
C20 C19 C19 121.8(3) . 7_655
C21 C20 C19 120.1(3) . .
C21 C20 H20 120.0 . .
C19 C20 H20 120.0 . .
N1 C21 C20 124.2(3) . .
N1 C21 H21 117.9 . .
C20 C21 H21 117.9 . .
N2 C22 C23 123.2(2) . .
N2 C22 H22 118.4 . .
C23 C22 H22 118.4 . .
C22 C23 C24 119.6(3) . .
C22 C23 H23 120.2 . .
C24 C23 H23 120.2 . .
C25 C24 C23 117.4(2) . .
C25 C24 C24 121.7(3) . 2_655
C23 C24 C24 120.7(3) . 2_655
C26 C25 C24 119.6(2) . .
C26 C25 H25 120.2 . .
C24 C25 H25 120.2 . .
N2 C26 C25 122.9(2) . .
N2 C26 H26 118.5 . .
C25 C26 H26 118.5 . .
N3 C27 C28 122.4(3) . .
N3 C27 H27 118.8 . .
C28 C27 H27 118.8 . .
C27 C28 C29 119.6(3) . .
C27 C28 H28 120.2 . .
C29 C28 H28 120.2 . .
C30 C29 C28 117.6(2) . .
C30 C29 C29 121.0(3) . 2_656
C28 C29 C29 121.3(3) . 2_656
C31 C30 C29 119.8(3) . .
C31 C30 H30 120.1 . .
C29 C30 H30 120.1 . .
N3 C31 C30 122.7(3) . .
N3 C31 H31 118.6 . .
C30 C31 H31 118.6 . .
H14A O14 H14B 109.6 . .

loop_
_geom_bond_atom_site_label_1
_geom_bond_atom_site_label_2
_geom_bond_distance
_geom_bond_site_symmetry_2
Ni1 O11 2.0512(19) .
Ni1 O12 2.0547(18) .
Ni1 O10 2.0643(18) .
Ni1 O1 2.0729(17) .
Ni1 N2 2.113(2) .
Ni1 N1 2.124(2) .
Ni2 O8 2.0319(18) 5_666
Ni2 O8 2.0319(18) .
Ni2 N3 2.086(2) 5_666
Ni2 N3 2.086(2) .
Ni2 O13 2.087(2) .
Ni2 O13 2.087(2) 5_666
O1 C1 1.265(3) .
O2 C1 1.252(3) .
O3 C8 1.302(3) .
O3 H3 0.8200 .
O4 C8 1.219(4) .
O5 C6 1.382(3) .
O5 C9 1.393(3) .
O6 C15 1.243(3) .
O7 C15 1.260(3) .
O8 C16 1.251(3) .
O9 C16 1.246(4) .
O10 H10A 0.8732 .
O10 H10B 0.8729 .
O11 H11A 0.8536 .
O11 H11B 0.8530 .
O12 H12A 0.8740 .
O12 H12B 0.8732 .
O13 H13A 0.8611 .
O13 H13B 0.8606 .
N1 C21 1.324(4) .
N1 C17 1.327(4) .
N2 C22 1.336(3) .
N2 C26 1.343(3) .
N3 C31 1.338(4) .
N3 C27 1.348(3) .
C1 C2 1.511(3) .
C2 C3 1.383(4) .
C2 C7 1.395(3) .
C3 C4 1.389(4) .
C3 H3A 0.9300 .
C4 C5 1.396(4) .
C4 C8 1.489(4) .
C5 C6 1.378(4) .
C5 H5 0.9300 .
C6 C7 1.382(4) .
C7 H7 0.9300 .
C9 C14 1.374(4) .
C9 C10 1.387(4) .
C10 C11 1.394(4) .
C10 C15 1.512(4) .
C11 C12 1.393(4) .
C11 C16 1.503(4) .
C12 C13 1.379(4) .
C12 H12 0.9300 .
C13 C14 1.374(5) .
C13 H13 0.9300 .
C14 H14 0.9300 .
C17 C18 1.386(4) .
C17 H17 0.9300 .
C18 C19 1.377(4) .
C18 H18 0.9300 .
C19 C20 1.378(4) .
C19 C19 1.489(5) 7_655
C20 C21 1.377(4) .
C20 H20 0.9300 .
C21 H21 0.9300 .
C22 C23 1.375(4) .
C22 H22 0.9300 .
C23 C24 1.387(4) .
C23 H23 0.9300 .
C24 C25 1.383(4) .
C24 C24 1.490(5) 2_655
C25 C26 1.377(3) .
C25 H25 0.9300 .
C26 H26 0.9300 .
C27 C28 1.381(3) .
C27 H27 0.9300 .
C28 C29 1.391(4) .
C28 H28 0.9300 .
C29 C30 1.384(4) .
C29 C29 1.490(5) 2_656
C30 C31 1.379(4) .
C30 H30 0.9300 .
C31 H31 0.9300 .
O14 H14A 0.8501 .
O14 H14B 0.8497 .

loop_
_geom_torsion_atom_site_label_1
_geom_torsion_atom_site_label_2
_geom_torsion_atom_site_label_3
_geom_torsion_atom_site_label_4
_geom_torsion
_geom_torsion_site_symmetry_1
_geom_torsion_site_symmetry_4
O11 Ni1 O1 C1 -150.7(11) . .
O12 Ni1 O1 C1 17.8(2) . .
O10 Ni1 O1 C1 -157.5(2) . .
N2 Ni1 O1 C1 -67.0(2) . .
N1 Ni1 O1 C1 109.3(2) . .
O8 Ni2 O8 C16 -21(100) 5_666 .
N3 Ni2 O8 C16 80.5(2) 5_666 .
N3 Ni2 O8 C16 -99.5(2) . .
O13 Ni2 O8 C16 -9.2(2) . .
O13 Ni2 O8 C16 170.8(2) 5_666 .
O11 Ni1 N1 C21 138.2(3) . .
O12 Ni1 N1 C21 48.1(3) . .
O10 Ni1 N1 C21 -135.4(3) . .
O1 Ni1 N1 C21 -45.4(3) . .
N2 Ni1 N1 C21 10.3(13) . .
O11 Ni1 N1 C17 -40.5(3) . .
O12 Ni1 N1 C17 -130.6(3) . .
O10 Ni1 N1 C17 45.9(3) . .
O1 Ni1 N1 C17 135.8(3) . .
N2 Ni1 N1 C17 -168.5(10) . .
O11 Ni1 N2 C22 -37.5(2) . .
O12 Ni1 N2 C22 52.5(2) . .
O10 Ni1 N2 C22 -123.8(2) . .
O1 Ni1 N2 C22 146.1(2) . .
N1 Ni1 N2 C22 90.6(12) . .
O11 Ni1 N2 C26 150.8(2) . .
O12 Ni1 N2 C26 -119.2(2) . .
O10 Ni1 N2 C26 64.5(2) . .
O1 Ni1 N2 C26 -25.6(2) . .
N1 Ni1 N2 C26 -81.2(12) . .
O8 Ni2 N3 C31 140.3(2) 5_666 .
O8 Ni2 N3 C31 -39.7(2) . .
N3 Ni2 N3 C31 167(100) 5_666 .
O13 Ni2 N3 C31 -132.0(2) . .
O13 Ni2 N3 C31 48.0(2) 5_666 .
O8 Ni2 N3 C27 -33.1(2) 5_666 .
O8 Ni2 N3 C27 146.9(2) . .
N3 Ni2 N3 C27 -6(100) 5_666 .
O13 Ni2 N3 C27 54.6(2) . .
O13 Ni2 N3 C27 -125.4(2) 5_666 .
Ni1 O1 C1 O2 7.2(4) . .
Ni1 O1 C1 C2 -170.93(16) . .
O2 C1 C2 C3 -154.3(3) . .
O1 C1 C2 C3 24.0(4) . .
O2 C1 C2 C7 21.1(4) . .
O1 C1 C2 C7 -160.7(2) . .
C7 C2 C3 C4 0.4(4) . .
C1 C2 C3 C4 175.7(3) . .
C2 C3 C4 C5 0.4(4) . .
C2 C3 C4 C8 -175.4(3) . .
C3 C4 C5 C6 -1.1(5) . .
C8 C4 C5 C6 174.9(3) . .
C4 C5 C6 O5 -179.4(3) . .
C4 C5 C6 C7 1.1(4) . .
C9 O5 C6 C5 143.8(3) . .
C9 O5 C6 C7 -36.8(4) . .
C5 C6 C7 C2 -0.4(4) . .
O5 C6 C7 C2 -179.9(3) . .
C3 C2 C7 C6 -0.3(4) . .
C1 C2 C7 C6 -175.7(2) . .
C3 C4 C8 O4 -164.7(3) . .
C5 C4 C8 O4 19.4(5) . .
C3 C4 C8 O3 16.0(5) . .
C5 C4 C8 O3 -159.9(3) . .
C6 O5 C9 C14 -62.8(4) . .
C6 O5 C9 C10 120.4(3) . .
C14 C9 C10 C11 0.3(4) . .
O5 C9 C10 C11 177.0(2) . .
C14 C9 C10 C15 -178.6(3) . .
O5 C9 C10 C15 -2.0(3) . .
C9 C10 C11 C12 -1.2(4) . .
C15 C10 C11 C12 177.7(2) . .
C9 C10 C11 C16 176.2(2) . .
C15 C10 C11 C16 -4.9(4) . .
C10 C11 C12 C13 1.3(4) . .
C16 C11 C12 C13 -176.1(3) . .
C11 C12 C13 C14 -0.6(5) . .
C12 C13 C14 C9 -0.2(5) . .
C10 C9 C14 C13 0.3(5) . .
O5 C9 C14 C13 -176.3(3) . .
C9 C10 C15 O6 -72.8(4) . .
C11 C10 C15 O6 108.2(3) . .
C9 C10 C15 O7 103.2(3) . .
C11 C10 C15 O7 -75.7(4) . .
Ni2 O8 C16 O9 29.2(4) . .
Ni2 O8 C16 C11 -151.65(18) . .
C12 C11 C16 O9 -20.4(4) . .
C10 C11 C16 O9 162.2(3) . .
C12 C11 C16 O8 160.4(3) . .
C10 C11 C16 O8 -17.0(4) . .
C21 N1 C17 C18 2.4(5) . .
Ni1 N1 C17 C18 -178.8(3) . .
N1 C17 C18 C19 -0.8(6) . .
C17 C18 C19 C20 -1.2(5) . .
C17 C18 C19 C19 -179.6(4) . 7_655
C18 C19 C20 C21 1.6(6) . .
C19 C19 C20 C21 -180.0(4) 7_655 .
C17 N1 C21 C20 -1.9(6) . .
Ni1 N1 C21 C20 179.2(3) . .
C19 C20 C21 N1 -0.1(7) . .
C26 N2 C22 C23 1.5(4) . .
Ni1 N2 C22 C23 -170.6(2) . .
N2 C22 C23 C24 0.6(5) . .
C22 C23 C24 C25 -2.0(4) . .
C22 C23 C24 C24 174.4(2) . 2_655
C23 C24 C25 C26 1.5(4) . .
C24 C24 C25 C26 -174.9(2) 2_655 .
C22 N2 C26 C25 -2.0(4) . .
Ni1 N2 C26 C25 169.9(2) . .
C24 C25 C26 N2 0.5(5) . .
C31 N3 C27 C28 -1.8(5) . .
Ni2 N3 C27 C28 171.7(2) . .
N3 C27 C28 C29 0.6(5) . .
C27 C28 C29 C30 1.5(5) . .
C27 C28 C29 C29 -176.6(2) . 2_656
C28 C29 C30 C31 -2.4(4) . .
C29 C29 C30 C31 175.7(2) 2_656 .
C27 N3 C31 C30 0.8(5) . .
Ni2 N3 C31 C30 -172.8(2) . .
C29 C30 C31 N3 1.3(5) . .
